data_4025142
loop_
_publ_author_name
'Mercedes Amat'
'N\'uria Llor'
'Bego\~na Checa'
'Elies Molins'
'Joan Bosch'

_publ_section_title
;
 A Synthetic Approach to Ervatamine-Silicine Alkaloids. Enantioselective
 Total Synthesis of (-)-16-Episilicine
;
_journal_name_full 'Journal of Organic Chemistry'
_journal_page_first 178
_journal_page_last 189
_journal_paper_doi 10.1021/jo902346j
_journal_volume 75
_journal_year 2010
_chemical_absolute_configuration ad
_chemical_compound_source 'synthesis as described'
_chemical_formula_moiety 'C32 H30 N2 O4 S1'
_chemical_formula_sum 'C32 H30 N2 O4 S'
_chemical_formula_weight 538.64
_chemical_name_systematic
;
 ?
;
_space_group_IT_number 19
_symmetry_cell_setting orthorhombic
_symmetry_Int_Tables_number 19
_symmetry_space_group_name_Hall 'P 2ac 2ab'
_symmetry_space_group_name_H-M 'P 21 21 21'
_atom_sites_solution_hydrogens geom
_atom_sites_solution_primary direct
_atom_sites_solution_secondary difmap
_audit_conform_dict_location ftp://ftp.iucr.org/pub/cif_core.dic
_audit_conform_dict_name cif_core.dic
_audit_conform_dict_version 2.3
_audit_creation_date 2008-11-07T20:14:05-00:00
_audit_creation_method 'WinGX routine CIF_UPDATE'
_cell_angle_alpha 90
_cell_angle_beta 90
_cell_angle_gamma 90
_cell_formula_units_Z 4
_cell_length_a 9.004(5)
_cell_length_b 14.264(3)
_cell_length_c 20.840(6)
_cell_measurement_reflns_used 24
_cell_measurement_temperature 565(2)
_cell_measurement_theta_max 15.3
_cell_measurement_theta_min 9.2
_cell_measurement_wavelength 0.71073
_cell_volume 2676.5(18)
_computing_cell_refinement 'CAD4 Express (Enraf Nonius, 1994)'
_computing_data_collection 'CAD4 Express (Enraf Nonius, 1994)'
_computing_data_reduction 'XCAD4 (Harms & Wocadlo, 1995)'
_computing_molecular_graphics 'Ortep-3 for Windows (Farrugia, 1997)'
_computing_publication_material 'WinGX publication routines (Farrugia, 1999)'
_computing_structure_refinement 'SHELXL-97 (Sheldrick, 1997)'
_computing_structure_solution 'SHELXS-86 (Sheldrick, 1986)'
_diffrn_ambient_temperature 565(2)
_diffrn_detector 'scintillation LiI'
_diffrn_detector_dtime 1.195
_diffrn_measured_fraction_theta_full 0.998
_diffrn_measured_fraction_theta_max 0.998
_diffrn_measurement_device '\k-geometry diffractometer'
_diffrn_measurement_device_type 'Enraf Nonius CAD4'
_diffrn_measurement_method 'non-profiled omega scans'
_diffrn_orient_matrix_type
;
  x-axis points to radiation source
  the matrix is specified in reciprocal space
;
_diffrn_orient_matrix_UB_11 0.019789
_diffrn_orient_matrix_UB_12 -0.000662
_diffrn_orient_matrix_UB_13 -0.047221
_diffrn_orient_matrix_UB_21 0.002195
_diffrn_orient_matrix_UB_22 -0.070118
_diffrn_orient_matrix_UB_23 0.000633
_diffrn_orient_matrix_UB_31 -0.109321
_diffrn_orient_matrix_UB_32 -0.001742
_diffrn_orient_matrix_UB_33 -0.008594
_diffrn_radiation_monochromator graphite
_diffrn_radiation_probe x-ray
_diffrn_radiation_type MoK\a
_diffrn_radiation_wavelength 0.71073
_diffrn_reflns_av_R_equivalents 0
_diffrn_reflns_av_unetI/netI 0.0653
_diffrn_reflns_limit_h_max 10
_diffrn_reflns_limit_h_min 0
_diffrn_reflns_limit_k_max 16
_diffrn_reflns_limit_k_min 0
_diffrn_reflns_limit_l_max 24
_diffrn_reflns_limit_l_min 0
_diffrn_reflns_number 2660
_diffrn_reflns_theta_full 24.94
_diffrn_reflns_theta_max 24.94
_diffrn_reflns_theta_min 1.73
_diffrn_source 'Enraf Nonius FR590'
_diffrn_standards_decay_% 0
_diffrn_standards_interval_time 60
_diffrn_standards_number 2
_exptl_absorpt_coefficient_mu 0.163
_exptl_absorpt_correction_T_max 0.9696
_exptl_absorpt_correction_T_min 0.9054
_exptl_absorpt_correction_type refdelf
_exptl_absorpt_process_details
;
        Walker, N. & Stuart, D (1983) Acta. Cryst. A39, 158-166
;
_exptl_crystal_colour colorless
_exptl_crystal_density_diffrn 1.337
_exptl_crystal_density_method 'not measured'
_exptl_crystal_description prism
_exptl_crystal_F_000 1136
_exptl_crystal_size_max 0.47
_exptl_crystal_size_mid 0.23
_exptl_crystal_size_min 0.21
_refine_diff_density_max 0.17
_refine_diff_density_min -0.223
_refine_diff_density_rms 0.044
_refine_ls_abs_structure_details 'Flack H D (1983), Acta Cryst. A39, 876-881'
_refine_ls_abs_structure_Flack -0.18(15)
_refine_ls_extinction_method none
_refine_ls_goodness_of_fit_ref 1.016
_refine_ls_hydrogen_treatment constr
_refine_ls_matrix_type full
_refine_ls_number_parameters 353
_refine_ls_number_reflns 2660
_refine_ls_number_restraints 0
_refine_ls_restrained_S_all 1.016
_refine_ls_R_factor_all 0.0948
_refine_ls_R_factor_gt 0.0477
_refine_ls_shift/su_max 0
_refine_ls_shift/su_mean 0
_refine_ls_structure_factor_coef Fsqd
_refine_ls_weighting_details 'calc w=1/[\s^2^(Fo^2^)+(0.0364P)^2^+0.0000P] where P=(Fo^2^+2Fc^2^)/3'
_refine_ls_weighting_scheme calc
_refine_ls_wR_factor_gt 0.0833
_refine_ls_wR_factor_ref 0.097
_reflns_number_gt 1701
_reflns_number_total 2660
_reflns_threshold_expression >2sigma(I)
_cod_data_source_file jo902346j_si_002.cif
_cod_data_source_block jb68d
_cod_original_formula_sum 'C32 H30 N2 O4 S1'
_cod_database_code 4025142

loop_
_symmetry_equiv_pos_as_xyz
'x, y, z'
'-x+1/2, -y, z+1/2'
'x+1/2, -y+1/2, -z'
'-x, y+1/2, -z+1/2'

loop_
_atom_site_label
_atom_site_type_symbol
_atom_site_fract_x
_atom_site_fract_y
_atom_site_fract_z
_atom_site_U_iso_or_equiv
_atom_site_adp_type
_atom_site_occupancy
_atom_site_symmetry_multiplicity
_atom_site_calc_flag
_atom_site_refinement_flags
_atom_site_disorder_assembly
_atom_site_disorder_group
S1 S 0.28633(14) 0.09470(9) 0.88826(7) 0.0521(4) Uani 1 1 d . . .
O1 O 0.5025(4) 0.6802(2) 0.85517(17) 0.0605(10) Uani 1 1 d . . .
O2 O 0.3005(4) -0.0044(2) 0.88575(18) 0.0698(10) Uani 1 1 d . . .
O3 O 0.1497(3) 0.1381(2) 0.87080(17) 0.0653(11) Uani 1 1 d . . .
O5 O 0.8295(4) 0.4911(2) 0.78792(18) 0.0688(11) Uani 1 1 d . . .
N4 N 0.6938(4) 0.5781(2) 0.85668(17) 0.0432(10) Uani 1 1 d . . .
N69 N 0.4163(4) 0.1384(2) 0.83964(18) 0.0425(10) Uani 1 1 d . . .
C2 C 0.6317(5) 0.7367(3) 0.8470(3) 0.0572(15) Uani 1 1 d . . .
H2A H 0.6507 0.7736 0.8852 0.069 Uiso 1 1 calc R . .
H2B H 0.6197 0.7788 0.8108 0.069 Uiso 1 1 calc R . .
C3 C 0.7612(5) 0.6664(3) 0.8346(2) 0.0486(13) Uani 1 1 d . . .
H3 H 0.7807 0.6625 0.7884 0.058 Uiso 1 1 calc R . .
C5 C 0.7210(6) 0.4972(3) 0.8230(2) 0.0440(12) Uani 1 1 d . . .
C6 C 0.6110(4) 0.4179(3) 0.8310(2) 0.0387(11) Uani 1 1 d . . .
H6 H 0.6292 0.389 0.873 0.046 Uiso 1 1 calc R . .
C7 C 0.4539(4) 0.4609(3) 0.8324(2) 0.0412(12) Uani 1 1 d . . .
H7 H 0.4474 0.5029 0.7952 0.049 Uiso 1 1 calc R . .
C8 C 0.4418(5) 0.5235(3) 0.8925(2) 0.0445(11) Uani 1 1 d . . .
H8 H 0.3436 0.5531 0.8917 0.053 Uiso 1 1 calc R . .
C8A C 0.5562(5) 0.6007(3) 0.8899(2) 0.0471(12) Uani 1 1 d . . .
H8A H 0.5799 0.6202 0.9339 0.056 Uiso 1 1 calc R . .
C31 C 0.8997(5) 0.6952(4) 0.8686(3) 0.0557(15) Uani 1 1 d . . .
C32 C 0.9363(7) 0.6607(4) 0.9284(3) 0.084(2) Uani 1 1 d . . .
H32 H 0.876 0.6156 0.9473 0.101 Uiso 1 1 calc R . .
C33 C 1.0616(8) 0.6922(6) 0.9609(4) 0.115(3) Uani 1 1 d . . .
H33 H 1.0846 0.6696 1.0016 0.139 Uiso 1 1 calc R . .
C34 C 1.1502(9) 0.7574(7) 0.9315(6) 0.138(5) Uani 1 1 d . . .
H34 H 1.2361 0.7775 0.9522 0.165 Uiso 1 1 calc R . .
C35 C 1.1164(9) 0.7930(6) 0.8739(5) 0.124(4) Uani 1 1 d . . .
H35 H 1.1769 0.8385 0.8555 0.149 Uiso 1 1 calc R . .
C36 C 0.9907(6) 0.7617(4) 0.8415(3) 0.082(2) Uani 1 1 d . . .
H36 H 0.968 0.7859 0.8012 0.098 Uiso 1 1 calc R . .
C61 C 0.6324(5) 0.3429(3) 0.7804(2) 0.0450(12) Uani 1 1 d . . .
H61A H 0.5826 0.3618 0.7412 0.054 Uiso 1 1 calc R . .
H61B H 0.7375 0.3365 0.7711 0.054 Uiso 1 1 calc R . .
C62 C 0.5720(5) 0.2503(3) 0.8021(2) 0.0414(12) Uani 1 1 d . . .
C63 C 0.6514(5) 0.1626(3) 0.8047(2) 0.0402(12) Uani 1 1 d . . .
C64 C 0.7977(6) 0.1371(3) 0.7878(2) 0.0525(13) Uani 1 1 d . . .
H64 H 0.8619 0.1809 0.7698 0.063 Uiso 1 1 calc R . .
C65 C 0.8433(6) 0.0477(4) 0.7983(2) 0.0592(15) Uani 1 1 d . . .
H65 H 0.9393 0.0302 0.787 0.071 Uiso 1 1 calc R . .
C66 C 0.7491(6) -0.0180(3) 0.8257(2) 0.0568(14) Uani 1 1 d . . .
H66 H 0.7839 -0.0783 0.8334 0.068 Uiso 1 1 calc R . .
C67 C 0.6047(6) 0.0047(3) 0.8416(2) 0.0510(14) Uani 1 1 d . . .
H67 H 0.5415 -0.0397 0.8596 0.061 Uiso 1 1 calc R . .
C68 C 0.5569(5) 0.0948(3) 0.8302(2) 0.0435(12) Uani 1 1 d . . .
C71 C 0.3237(5) 0.3965(3) 0.8282(2) 0.0468(12) Uani 1 1 d . . .
H71 H 0.2327 0.4272 0.8265 0.056 Uiso 1 1 calc R . .
C72 C 0.3131(5) 0.3027(3) 0.8266(2) 0.0472(12) Uani 1 1 d . . .
H72 H 0.2174 0.2782 0.8274 0.057 Uiso 1 1 calc R . .
C73 C 0.4324(5) 0.2353(3) 0.8238(2) 0.0429(12) Uani 1 1 d . . .
C74 C 0.3383(5) 0.1329(3) 0.9643(2) 0.0514(13) Uani 1 1 d . . .
C75 C 0.4326(6) 0.0788(4) 1.0010(3) 0.0722(17) Uani 1 1 d . . .
H75 H 0.4714 0.0232 0.9847 0.087 Uiso 1 1 calc R . .
C76 C 0.4687(7) 0.1081(6) 1.0617(3) 0.087(2) Uani 1 1 d . . .
H76 H 0.5304 0.0713 1.0872 0.105 Uiso 1 1 calc R . .
C77 C 0.4149(7) 0.1904(6) 1.0851(3) 0.082(2) Uani 1 1 d . . .
H77 H 0.4418 0.2102 1.126 0.099 Uiso 1 1 calc R . .
C78 C 0.3217(8) 0.2441(4) 1.0489(3) 0.0792(19) Uani 1 1 d . . .
H78 H 0.2854 0.3002 1.0653 0.095 Uiso 1 1 calc R . .
C79 C 0.2808(6) 0.2154(4) 0.9878(3) 0.0652(15) Uani 1 1 d . . .
H79 H 0.2159 0.2512 0.9632 0.078 Uiso 1 1 calc R . .
C81 C 0.4543(6) 0.4685(3) 0.9558(2) 0.0628(15) Uani 1 1 d . . .
H81A H 0.405 0.4086 0.9507 0.075 Uiso 1 1 calc R . .
H81B H 0.5584 0.4562 0.9644 0.075 Uiso 1 1 calc R . .
C82 C 0.3881(7) 0.5184(4) 1.0130(3) 0.091(2) Uani 1 1 d . . .
H82A H 0.4352 0.5783 1.0182 0.136 Uiso 1 1 calc R . .
H82B H 0.4035 0.4814 1.0509 0.136 Uiso 1 1 calc R . .
H82C H 0.2835 0.5271 1.0063 0.136 Uiso 1 1 calc R . .

loop_
_atom_site_aniso_label
_atom_site_aniso_U_11
_atom_site_aniso_U_22
_atom_site_aniso_U_33
_atom_site_aniso_U_23
_atom_site_aniso_U_13
_atom_site_aniso_U_12
S1 0.0427(7) 0.0482(7) 0.0652(9) 0.0019(7) -0.0006(7) -0.0175(7)
O1 0.051(2) 0.040(2) 0.091(3) 0.010(2) -0.007(2) -0.0010(19)
O2 0.069(2) 0.0403(18) 0.100(3) 0.000(2) 0.001(2) -0.0259(19)
O3 0.0353(19) 0.074(2) 0.086(3) 0.014(2) -0.0056(19) -0.0105(19)
O5 0.056(2) 0.056(2) 0.094(3) -0.010(2) 0.029(2) -0.015(2)
N4 0.039(2) 0.035(2) 0.056(2) -0.0026(19) 0.004(2) -0.0031(19)
N69 0.036(2) 0.043(2) 0.049(2) 0.002(2) -0.001(2) -0.0081(19)
C2 0.054(3) 0.043(3) 0.075(4) 0.011(3) -0.006(3) -0.005(3)
C3 0.052(3) 0.034(3) 0.059(3) 0.006(2) -0.001(3) -0.007(2)
C5 0.040(3) 0.046(3) 0.047(3) 0.003(2) -0.001(3) -0.006(3)
C6 0.036(3) 0.039(3) 0.041(3) 0.006(2) 0.002(2) -0.002(2)
C7 0.035(3) 0.039(3) 0.050(3) 0.006(2) 0.001(2) 0.001(2)
C8 0.033(2) 0.047(3) 0.053(3) -0.001(3) 0.004(3) 0.003(2)
C8A 0.046(3) 0.043(3) 0.052(3) 0.000(3) -0.002(3) 0.000(3)
C31 0.045(3) 0.041(3) 0.081(4) -0.009(3) 0.004(3) -0.003(3)
C32 0.063(4) 0.069(4) 0.121(6) -0.009(4) -0.032(4) -0.012(4)
C33 0.069(5) 0.128(7) 0.149(8) -0.035(6) -0.048(5) -0.003(5)
C34 0.044(5) 0.162(10) 0.206(12) -0.112(10) -0.015(7) -0.004(6)
C35 0.064(6) 0.119(7) 0.190(10) -0.087(8) 0.050(6) -0.041(5)
C36 0.063(4) 0.075(4) 0.108(5) -0.030(4) 0.031(4) -0.015(4)
C61 0.041(3) 0.041(3) 0.053(3) 0.000(2) 0.002(3) -0.009(2)
C62 0.038(3) 0.043(3) 0.043(3) -0.002(2) 0.002(2) -0.006(2)
C63 0.039(3) 0.041(3) 0.041(3) -0.012(2) 0.001(2) -0.003(2)
C64 0.054(3) 0.049(3) 0.055(3) -0.012(3) 0.010(3) -0.006(3)
C65 0.046(3) 0.053(3) 0.078(4) -0.016(3) 0.005(3) 0.006(3)
C66 0.065(4) 0.044(3) 0.062(4) -0.007(3) -0.011(3) 0.001(3)
C67 0.061(4) 0.039(3) 0.053(3) -0.004(3) -0.004(3) -0.006(3)
C68 0.045(3) 0.039(3) 0.047(3) -0.001(3) -0.005(3) -0.003(3)
C71 0.036(3) 0.052(3) 0.052(3) 0.000(3) -0.002(2) -0.001(3)
C72 0.029(3) 0.053(3) 0.060(3) 0.005(3) 0.006(3) -0.004(2)
C73 0.044(3) 0.036(3) 0.048(3) -0.001(2) 0.000(3) -0.003(2)
C74 0.042(3) 0.052(3) 0.060(3) 0.005(3) 0.003(3) -0.018(3)
C75 0.057(4) 0.083(4) 0.076(4) 0.011(4) 0.002(3) 0.005(4)
C76 0.060(4) 0.137(7) 0.064(5) 0.008(5) -0.007(3) -0.002(5)
C77 0.070(5) 0.117(6) 0.061(4) -0.015(4) 0.013(4) -0.042(4)
C78 0.097(5) 0.076(4) 0.065(4) -0.003(4) 0.013(4) -0.011(4)
C79 0.067(4) 0.068(4) 0.060(4) 0.008(3) 0.006(3) -0.002(3)
C81 0.067(4) 0.055(3) 0.066(4) 0.001(3) 0.012(3) -0.013(3)
C82 0.093(5) 0.111(5) 0.069(4) -0.009(4) 0.021(4) -0.004(4)

loop_
_atom_type_symbol
_atom_type_description
_atom_type_scat_dispersion_real
_atom_type_scat_dispersion_imag
_atom_type_scat_source
C C 0.0033 0.0016 'International Tables Vol C Tables 4.2.6.8 and 6.1.1.4'
H H 0 0 'International Tables Vol C Tables 4.2.6.8 and 6.1.1.4'
N N 0.0061 0.0033 'International Tables Vol C Tables 4.2.6.8 and 6.1.1.4'
O O 0.0106 0.006 'International Tables Vol C Tables 4.2.6.8 and 6.1.1.4'
S S 0.1246 0.1234 'International Tables Vol C Tables 4.2.6.8 and 6.1.1.4'

loop_
_geom_angle_atom_site_label_1
_geom_angle_atom_site_label_2
_geom_angle_atom_site_label_3
_geom_angle
_geom_angle_site_symmetry_1
_geom_angle_site_symmetry_3
_geom_angle_publ_flag
O2 S1 O3 120.1(2) . . ?
O2 S1 N69 106.6(2) . . ?
O3 S1 N69 106.8(2) . . ?
O2 S1 C74 108.7(2) . . ?
O3 S1 C74 109.2(3) . . ?
N69 S1 C74 104.3(2) . . ?
C2 O1 C8A 103.5(3) . . ?
C5 N4 C8A 125.5(4) . . ?
C5 N4 C3 119.1(4) . . ?
C8A N4 C3 108.1(3) . . ?
C68 N69 C73 107.5(4) . . ?
C68 N69 S1 123.0(3) . . ?
C73 N69 S1 124.9(3) . . ?
O1 C2 C3 105.5(4) . . ?
N4 C3 C31 115.6(4) . . ?
N4 C3 C2 100.9(3) . . ?
C31 C3 C2 111.7(4) . . ?
O5 C5 N4 120.5(4) . . ?
O5 C5 C6 122.3(4) . . ?
N4 C5 C6 117.1(4) . . ?
C5 C6 C61 111.6(4) . . ?
C5 C6 C7 107.7(4) . . ?
C61 C6 C7 114.2(4) . . ?
C71 C7 C8 110.3(4) . . ?
C71 C7 C6 118.3(3) . . ?
C8 C7 C6 108.0(4) . . ?
C8A C8 C81 110.6(4) . . ?
C8A C8 C7 110.2(4) . . ?
C81 C8 C7 113.4(4) . . ?
O1 C8A N4 102.8(4) . . ?
O1 C8A C8 111.5(4) . . ?
N4 C8A C8 115.9(4) . . ?
C36 C31 C32 118.4(6) . . ?
C36 C31 C3 119.5(6) . . ?
C32 C31 C3 122.1(5) . . ?
C31 C32 C33 121.3(7) . . ?
C34 C33 C32 118.3(9) . . ?
C35 C34 C33 121.8(9) . . ?
C34 C35 C36 119.9(9) . . ?
C31 C36 C35 120.4(7) . . ?
C62 C61 C6 111.5(4) . . ?
C73 C62 C63 108.1(4) . . ?
C73 C62 C61 125.2(4) . . ?
C63 C62 C61 126.6(4) . . ?
C68 C63 C64 119.1(4) . . ?
C68 C63 C62 108.3(4) . . ?
C64 C63 C62 132.6(4) . . ?
C65 C64 C63 118.9(5) . . ?
C64 C65 C66 121.1(5) . . ?
C67 C66 C65 121.1(5) . . ?
C68 C67 C66 118.1(5) . . ?
C67 C68 C63 121.6(4) . . ?
C67 C68 N69 131.5(4) . . ?
C63 C68 N69 107.0(4) . . ?
C72 C71 C7 132.2(4) . . ?
C71 C72 C73 127.7(4) . . ?
C62 C73 N69 108.9(4) . . ?
C62 C73 C72 126.9(4) . . ?
N69 C73 C72 124.1(4) . . ?
C79 C74 C75 120.9(5) . . ?
C79 C74 S1 119.4(5) . . ?
C75 C74 S1 119.7(5) . . ?
C76 C75 C74 119.1(6) . . ?
C77 C76 C75 120.6(7) . . ?
C76 C77 C78 120.4(6) . . ?
C77 C78 C79 120.3(6) . . ?
C74 C79 C78 118.6(6) . . ?
C82 C81 C8 114.1(4) . . ?

loop_
_geom_bond_atom_site_label_1
_geom_bond_atom_site_label_2
_geom_bond_distance
_geom_bond_site_symmetry_2
_geom_bond_publ_flag
S1 O2 1.420(3) . ?
S1 O3 1.425(3) . ?
S1 N69 1.669(4) . ?
S1 C74 1.741(5) . ?
O1 C2 1.425(5) . ?
O1 C8A 1.430(5) . ?
O5 C5 1.223(5) . ?
N4 C5 1.372(6) . ?
N4 C8A 1.456(5) . ?
N4 C3 1.472(5) . ?
N69 C68 1.424(5) . ?
N69 C73 1.428(5) . ?
C2 C3 1.559(6) . ?
C3 C31 1.492(6) . ?
C5 C6 1.513(6) . ?
C6 C61 1.514(6) . ?
C6 C7 1.543(6) . ?
C7 C71 1.492(6) . ?
C7 C8 1.543(6) . ?
C8 C8A 1.509(6) . ?
C8 C81 1.538(6) . ?
C31 C36 1.375(7) . ?
C31 C32 1.380(7) . ?
C32 C33 1.391(8) . ?
C33 C34 1.370(11) . ?
C34 C35 1.339(12) . ?
C35 C36 1.392(9) . ?
C61 C62 1.499(5) . ?
C62 C73 1.353(6) . ?
C62 C63 1.441(6) . ?
C63 C68 1.393(6) . ?
C63 C64 1.412(6) . ?
C64 C65 1.359(6) . ?
C65 C66 1.386(6) . ?
C66 C67 1.380(6) . ?
C67 C68 1.376(6) . ?
C71 C72 1.342(6) . ?
C72 C73 1.442(6) . ?
C74 C79 1.376(6) . ?
C74 C75 1.378(7) . ?
C75 C76 1.372(8) . ?
C76 C77 1.360(8) . ?
C77 C78 1.363(8) . ?
C78 C79 1.387(7) . ?
C81 C82 1.511(6) . ?

loop_
_geom_torsion_atom_site_label_1
_geom_torsion_atom_site_label_2
_geom_torsion_atom_site_label_3
_geom_torsion_atom_site_label_4
_geom_torsion
_geom_torsion_site_symmetry_1
_geom_torsion_site_symmetry_2
_geom_torsion_site_symmetry_3
_geom_torsion_site_symmetry_4
_geom_torsion_publ_flag
O2 S1 N69 C68 -32.8(4) . . . . ?
O3 S1 N69 C68 -162.3(3) . . . . ?
C74 S1 N69 C68 82.2(4) . . . . ?
O2 S1 N69 C73 174.3(4) . . . . ?
O3 S1 N69 C73 44.8(4) . . . . ?
C74 S1 N69 C73 -70.8(4) . . . . ?
C8A O1 C2 C3 37.7(5) . . . . ?
C5 N4 C3 C31 -98.4(5) . . . . ?
C8A N4 C3 C31 109.8(4) . . . . ?
C5 N4 C3 C2 140.9(4) . . . . ?
C8A N4 C3 C2 -10.9(5) . . . . ?
O1 C2 C3 N4 -16.2(5) . . . . ?
O1 C2 C3 C31 -139.6(4) . . . . ?
C8A N4 C5 O5 167.6(4) . . . . ?
C3 N4 C5 O5 21.2(7) . . . . ?
C8A N4 C5 C6 -11.8(6) . . . . ?
C3 N4 C5 C6 -158.3(4) . . . . ?
O5 C5 C6 C61 -13.0(6) . . . . ?
N4 C5 C6 C61 166.5(4) . . . . ?
O5 C5 C6 C7 -139.1(5) . . . . ?
N4 C5 C6 C7 40.3(5) . . . . ?
C5 C6 C7 C71 169.4(4) . . . . ?
C61 C6 C7 C71 44.8(6) . . . . ?
C5 C6 C7 C8 -64.4(4) . . . . ?
C61 C6 C7 C8 171.0(4) . . . . ?
C71 C7 C8 C8A -169.0(4) . . . . ?
C6 C7 C8 C8A 60.2(4) . . . . ?
C71 C7 C8 C81 66.4(5) . . . . ?
C6 C7 C8 C81 -64.4(5) . . . . ?
C2 O1 C8A N4 -44.3(4) . . . . ?
C2 O1 C8A C8 -169.1(4) . . . . ?
C5 N4 C8A O1 -115.3(5) . . . . ?
C3 N4 C8A O1 34.2(4) . . . . ?
C5 N4 C8A C8 6.6(7) . . . . ?
C3 N4 C8A C8 156.1(4) . . . . ?
C81 C8 C8A O1 -147.5(4) . . . . ?
C7 C8 C8A O1 86.4(4) . . . . ?
C81 C8 C8A N4 95.4(5) . . . . ?
C7 C8 C8A N4 -30.8(5) . . . . ?
N4 C3 C31 C36 163.3(5) . . . . ?
C2 C3 C31 C36 -82.1(6) . . . . ?
N4 C3 C31 C32 -20.1(7) . . . . ?
C2 C3 C31 C32 94.5(6) . . . . ?
C36 C31 C32 C33 0.2(9) . . . . ?
C3 C31 C32 C33 -176.4(5) . . . . ?
C31 C32 C33 C34 -1.2(11) . . . . ?
C32 C33 C34 C35 2.1(14) . . . . ?
C33 C34 C35 C36 -1.9(15) . . . . ?
C32 C31 C36 C35 0.0(9) . . . . ?
C3 C31 C36 C35 176.8(5) . . . . ?
C34 C35 C36 C31 0.8(12) . . . . ?
C5 C6 C61 C62 156.9(4) . . . . ?
C7 C6 C61 C62 -80.7(5) . . . . ?
C6 C61 C62 C73 53.5(6) . . . . ?
C6 C61 C62 C63 -125.2(5) . . . . ?
C73 C62 C63 C68 -1.5(5) . . . . ?
C61 C62 C63 C68 177.5(4) . . . . ?
C73 C62 C63 C64 179.4(5) . . . . ?
C61 C62 C63 C64 -1.6(8) . . . . ?
C68 C63 C64 C65 -1.6(7) . . . . ?
C62 C63 C64 C65 177.4(5) . . . . ?
C63 C64 C65 C66 -0.6(8) . . . . ?
C64 C65 C66 C67 1.7(8) . . . . ?
C65 C66 C67 C68 -0.6(7) . . . . ?
C66 C67 C68 C63 -1.6(7) . . . . ?
C66 C67 C68 N69 178.3(4) . . . . ?
C64 C63 C68 C67 2.7(7) . . . . ?
C62 C63 C68 C67 -176.5(4) . . . . ?
C64 C63 C68 N69 -177.2(4) . . . . ?
C62 C63 C68 N69 3.6(5) . . . . ?
C73 N69 C68 C67 175.8(5) . . . . ?
S1 N69 C68 C67 18.9(7) . . . . ?
C73 N69 C68 C63 -4.3(5) . . . . ?
S1 N69 C68 C63 -161.3(3) . . . . ?
C8 C7 C71 C72 -121.1(6) . . . . ?
C6 C7 C71 C72 4.0(8) . . . . ?
C7 C71 C72 C73 -4.9(9) . . . . ?
C63 C62 C73 N69 -1.3(5) . . . . ?
C61 C62 C73 N69 179.8(4) . . . . ?
C63 C62 C73 C72 -176.8(4) . . . . ?
C61 C62 C73 C72 4.2(8) . . . . ?
C68 N69 C73 C62 3.5(5) . . . . ?
S1 N69 C73 C62 159.9(3) . . . . ?
C68 N69 C73 C72 179.2(4) . . . . ?
S1 N69 C73 C72 -24.4(6) . . . . ?
C71 C72 C73 C62 -22.9(8) . . . . ?
C71 C72 C73 N69 162.1(5) . . . . ?
O2 S1 C74 C79 -153.9(4) . . . . ?
O3 S1 C74 C79 -21.2(4) . . . . ?
N69 S1 C74 C79 92.6(4) . . . . ?
O2 S1 C74 C75 24.1(5) . . . . ?
O3 S1 C74 C75 156.8(4) . . . . ?
N69 S1 C74 C75 -89.3(4) . . . . ?
C79 C74 C75 C76 0.3(8) . . . . ?
S1 C74 C75 C76 -177.7(4) . . . . ?
C74 C75 C76 C77 -1.5(9) . . . . ?
C75 C76 C77 C78 1.4(9) . . . . ?
C76 C77 C78 C79 -0.1(9) . . . . ?
C75 C74 C79 C78 1.1(8) . . . . ?
S1 C74 C79 C78 179.1(4) . . . . ?
C77 C78 C79 C74 -1.2(9) . . . . ?
C8A C8 C81 C82 77.2(6) . . . . ?
C7 C8 C81 C82 -158.5(4) . . . . ?

loop_
_cod_related_entry_id
_cod_related_entry_database
_cod_related_entry_code
1 ChemSpider 30653124
